data_7022974
loop_
_publ_author_name
'Wang, Wan-Hui'
'Suna, Yuki'
'Himeda, Yuichiro'
'Muckerman, James T.'
'Fujita, Etsuko'

_publ_section_title
;
 Functionalized cyclopentadienyl rhodium(III) bipyridine complexes:
 synthesis, characterization, and catalytic application in hydrogenation
 of ketones.
;
_journal_issue 26
_journal_name_full 'Dalton transactions (Cambridge, England : 2003)'
_journal_page_first 9628
_journal_page_last 9636
_journal_paper_doi 10.1039/c3dt50445j
_journal_volume 42
_journal_year 2013
_chemical_formula_moiety 'C24 H27 Br1 Cl1 N2 O7 Rh1'
_chemical_formula_sum 'C24 H27 Br Cl N2 O7 Rh'
_chemical_formula_weight 673.75
_space_group_IT_number 14
_symmetry_cell_setting monoclinic
_symmetry_space_group_name_Hall '-P 2ybc'
_symmetry_space_group_name_H-M 'P 1 21/c 1'
_atom_sites_solution_hydrogens geom
_atom_sites_solution_primary direct
_audit_creation_date 05-11-07
_audit_creation_method CRYSTALS_ver_12.82
_cell_angle_alpha 90
_cell_angle_beta 95.7930(10)
_cell_angle_gamma 90
_cell_formula_units_Z 4
_cell_length_a 14.9471(8)
_cell_length_b 10.5506(6)
_cell_length_c 16.8312(10)
_cell_measurement_reflns_used 3763
_cell_measurement_temperature 293
_cell_measurement_theta_max 28.22
_cell_measurement_theta_min 1
_cell_volume 2640.7(3)
_computing_cell_refinement 'Bruker SMART'
_computing_data_collection 'Bruker SMART'
_computing_data_reduction 'Bruker SAINT'
_computing_molecular_graphics 'CAMERON (Watkin et al., 1996)'
_computing_publication_material 'CRYSTALS (Betteridge et al., 2003)'
_computing_structure_refinement 'CRYSTALS (Betteridge et al., 2003)'
_computing_structure_solution 'SHELXS 86 (Sheldrick, 1986)'
_diffrn_ambient_temperature 293
_diffrn_measured_fraction_theta_full 0.996
_diffrn_measured_fraction_theta_max 0.928
_diffrn_measurement_device_type Unknown
_diffrn_measurement_method \w/2\q
_diffrn_radiation_monochromator graphite
_diffrn_radiation_type 'Mo K\a'
_diffrn_radiation_wavelength 0.71073
_diffrn_reflns_av_R_equivalents 0.025
_diffrn_reflns_limit_h_max 18
_diffrn_reflns_limit_h_min -19
_diffrn_reflns_limit_k_max 13
_diffrn_reflns_limit_k_min -13
_diffrn_reflns_limit_l_max 21
_diffrn_reflns_limit_l_min -22
_diffrn_reflns_number 16362
_diffrn_reflns_theta_full 26.246
_diffrn_reflns_theta_max 28.221
_diffrn_reflns_theta_min 1.369
_diffrn_standards_number 0
_exptl_absorpt_coefficient_mu 2.307
_exptl_absorpt_correction_T_max 0.616
_exptl_absorpt_correction_T_min 0.502
_exptl_absorpt_correction_type multi-scan
_exptl_absorpt_process_details '(ABSCOR; Higashi, 1995)'
_exptl_crystal_colour yellow
_exptl_crystal_density_diffrn 1.695
_exptl_crystal_description block
_exptl_crystal_F_000 1352
_exptl_crystal_size_max 0.55
_exptl_crystal_size_mid 0.25
_exptl_crystal_size_min 0.21
_refine_diff_density_max 0.75
_refine_diff_density_min -0.60
_refine_ls_extinction_coef 33(14)
_refine_ls_extinction_method 'Larson 1970 Crystallographic Computing eq 22'
_refine_ls_goodness_of_fit_ref 1.0887
_refine_ls_hydrogen_treatment constr
_refine_ls_matrix_type full
_refine_ls_number_parameters 326
_refine_ls_number_reflns 3763
_refine_ls_number_restraints 0
_refine_ls_R_factor_all 0.0676
_refine_ls_R_factor_gt 0.0369
_refine_ls_shift/su_max 0.000609
_refine_ls_structure_factor_coef F
_refine_ls_weighting_details
;
Method, part 1, Chebychev polynomial, (Watkin, 1994, Prince, 1982)
[weight] = 1.0/[A~0~*T~0~(x)+A~1~*T~1~(x) ... +A~n-1~]*T~n-1~(x)]
where A~i~ are the Chebychev coefficients listed below and x= Fcalc/Fmax
Method = Robust Weighting (Prince, 1982)
W = [weight] * [1-(deltaF/6*sigmaF)^2^]^2^
A~i~ are:
1.29 0.680 0.986
;
_refine_ls_weighting_scheme calc
_refine_ls_wR_factor_all 0.0583
_refine_ls_wR_factor_gt 0.0429
_refine_ls_wR_factor_ref 0.0429
_reflns_limit_h_max 19
_reflns_limit_h_min -19
_reflns_limit_k_max 13
_reflns_limit_k_min 0
_reflns_limit_l_max 22
_reflns_limit_l_min 0
_reflns_number_gt 3763
_reflns_number_total 6050
_reflns_threshold_expression I>3.00u(I)
_oxford_diffrn_Wilson_B_factor 0.00
_oxford_diffrn_Wilson_scale 0.00
_oxford_refine_ls_scale 0.2446(5)
_oxford_structure_analysis_title 'yhrh206 in P2(1)/c'
_cod_data_source_file c3dt50445j.cif
_cod_data_source_block CRYSTALS_cif
_cod_depositor_comments
;
The following automatic conversions were performed:

'_symmetry_cell_setting' value 'Monoclinic' changed to 'monoclinic'
according to /home/saulius/struct/CIF-dictionaries/cif_core.dic
dictionary named 'cif_core.dic' version 2.4.2 from 2011-04-26.

Automatic conversion script
Id: cif_fix_values 1891 2012-01-12 08:04:46Z andrius 
;
_cod_original_sg_symbol_H-M 'P 21/c'
_cod_original_formula_sum 'C24 H27 Br1 Cl1 N2 O7 Rh1'
_cod_database_code 7022974

loop_
_symmetry_equiv_pos_as_xyz
x,y,z
-x,-y,-z
-x,y+1/2,-z+1/2
x,-y+1/2,z+1/2

loop_
_atom_site_label
_atom_site_type_symbol
_atom_site_fract_x
_atom_site_fract_y
_atom_site_fract_z
_atom_site_U_iso_or_equiv
_atom_site_occupancy
_atom_site_adp_type
_atom_site_refinement_flags_posn
Rh1 Rh 0.25232(2) 0.77649(3) 0.021352(19) 0.0351 1.0000 Uani .
C2 C 0.2675(3) 0.9686(4) -0.0203(3) 0.0410 1.0000 Uani .
C3 C 0.2108(3) 0.8982(4) -0.0792(3) 0.0405 1.0000 Uani .
C30 C 0.1343(3) 0.8578(4) -0.0426(3) 0.0496 1.0000 Uani .
C31 C 0.1423(3) 0.9030(4) 0.0383(3) 0.0508 1.0000 Uani .
C6 C 0.2200(3) 0.9806(4) 0.0496(3) 0.0453 1.0000 Uani .
O7 O 0.2507(3) 1.0457(3) 0.1122(2) 0.0588 1.0000 Uani .
C8 C 0.2065(5) 1.0273(6) 0.1849(3) 0.0763 1.0000 Uani .
C9 C 0.0593(4) 0.7838(6) -0.0850(4) 0.0710 1.0000 Uani .
C10 C 0.0908(7) 0.7251(10) -0.1601(5) 0.1371 1.0000 Uani .
C11 C 0.1407(4) 0.8059(8) -0.2071(4) 0.0846 1.0000 Uani .
C12 C 0.2210(3) 0.8728(5) -0.1655(3) 0.0524 1.0000 Uani .
C13 C 0.3499(3) 1.0412(4) -0.0342(3) 0.0432 1.0000 Uani .
O14 O 0.3787(3) 1.1291(3) 0.0050(2) 0.0605 1.0000 Uani .
O17 O 0.3846(2) 0.9961(3) -0.0977(2) 0.0570 1.0000 Uani .
N18 N 0.2014(2) 0.6008(3) 0.0455(2) 0.0408 1.0000 Uani .
C19 C 0.2501(3) 0.4996(4) 0.0255(3) 0.0439 1.0000 Uani .
C20 C 0.3248(3) 0.5300(4) -0.0212(3) 0.0435 1.0000 Uani .
N21 N 0.3398(2) 0.6558(3) -0.0307(2) 0.0411 1.0000 Uani .
C22 C 0.4088(3) 0.6914(5) -0.0699(3) 0.0553 1.0000 Uani .
C23 C 0.4639(4) 0.6051(6) -0.1031(3) 0.0640 1.0000 Uani .
C24 C 0.4476(4) 0.4786(5) -0.0954(3) 0.0632 1.0000 Uani .
C25 C 0.3786(4) 0.4404(5) -0.0538(3) 0.0590 1.0000 Uani .
C26 C 0.2297(4) 0.3792(4) 0.0506(4) 0.0611 1.0000 Uani .
C27 C 0.1584(4) 0.3635(5) 0.0968(4) 0.0758 1.0000 Uani .
C28 C 0.1090(4) 0.4655(5) 0.1139(4) 0.0692 1.0000 Uani .
C29 C 0.1317(3) 0.5835(5) 0.0881(3) 0.0536 1.0000 Uani .
Br30 Br 0.34923(3) 0.74607(4) 0.15239(3) 0.0478 1.0000 Uani .
Cl31 Cl 0.90223(11) 0.78456(17) 0.13453(12) 0.0831 1.0000 Uani .
O33 O 0.9259(5) 0.6588(7) 0.1364(6) 0.1734 1.0000 Uani .
O34 O 0.9453(9) 0.8441(12) 0.0858(13) 0.3763 1.0000 Uani .
O35 O 0.8116(4) 0.8007(7) 0.1150(6) 0.1479 1.0000 Uani .
O36 O 0.9143(14) 0.833(2) 0.2044(11) 0.4424 1.0000 Uani .
C1 C 0.4596(4) 1.0644(6) -0.1265(4) 0.0674 1.0000 Uani .
C4 C 0.2629(6) 1.0892(11) 0.2505(5) 0.1281 1.0000 Uani .
C5 C 0.4739(11) 1.0139(18) -0.1974(7) 0.2964 1.0000 Uani .
H311 H 0.1006 0.8884 0.0772 0.0620 1.0000 Uiso R
H81 H 0.1471 1.0667 0.1787 0.0910 1.0000 Uiso R
H82 H 0.2005 0.9371 0.1939 0.0911 1.0000 Uiso R
H91 H 0.0095 0.8381 -0.0981 0.0852 1.0000 Uiso R
H92 H 0.0429 0.7165 -0.0501 0.0846 1.0000 Uiso R
H101 H 0.0374 0.6943 -0.1931 0.1859 1.0000 Uiso R
H102 H 0.1302 0.6547 -0.1425 0.1862 1.0000 Uiso R
H111 H 0.0984 0.8735 -0.2255 0.1023 1.0000 Uiso R
H112 H 0.1582 0.7604 -0.2542 0.1020 1.0000 Uiso R
H121 H 0.2304 0.9522 -0.1909 0.0620 1.0000 Uiso R
H122 H 0.2742 0.8201 -0.1672 0.0619 1.0000 Uiso R
H221 H 0.4200 0.7773 -0.0745 0.0669 1.0000 Uiso R
H231 H 0.5112 0.6331 -0.1301 0.0790 1.0000 Uiso R
H241 H 0.4827 0.4193 -0.1181 0.0781 1.0000 Uiso R
H251 H 0.3680 0.3547 -0.0473 0.0701 1.0000 Uiso R
H261 H 0.2640 0.3108 0.0390 0.0750 1.0000 Uiso R
H271 H 0.1456 0.2833 0.1159 0.0910 1.0000 Uiso R
H281 H 0.0613 0.4557 0.1450 0.0840 1.0000 Uiso R
H291 H 0.0984 0.6539 0.1010 0.0648 1.0000 Uiso R
H11 H 0.4410 1.1532 -0.1344 0.0894 1.0000 Uiso R
H41 H 0.2308 1.0944 0.2973 0.1970 1.0000 Uiso R
H42 H 0.2792 1.1731 0.2351 0.1970 1.0000 Uiso R
H43 H 0.3170 1.0408 0.2638 0.1970 1.0000 Uiso R
H51 H 0.5419 1.0248 -0.2072 0.4909 1.0000 Uiso R
H52 H 0.4309 1.0677 -0.2388 0.4909 1.0000 Uiso R
H53 H 0.4547 0.9166 -0.1974 0.4909 1.0000 Uiso R
H21 H 0.5133 1.0598 -0.0879 0.0893 1.0000 Uiso R

loop_
_atom_site_aniso_label
_atom_site_aniso_U_11
_atom_site_aniso_U_22
_atom_site_aniso_U_33
_atom_site_aniso_U_23
_atom_site_aniso_U_13
_atom_site_aniso_U_12
Rh1 0.03562(16) 0.02966(15) 0.04184(18) 0.00195(13) 0.01247(11) -0.00160(12)
C2 0.046(2) 0.0347(18) 0.044(2) 0.0016(17) 0.0138(19) 0.0002(15)
C3 0.039(2) 0.040(2) 0.043(2) 0.0083(17) 0.0068(18) -0.0026(16)
C30 0.038(2) 0.055(2) 0.057(3) 0.014(2) 0.007(2) 0.0034(18)
C31 0.049(3) 0.047(2) 0.060(3) 0.012(2) 0.024(2) 0.0092(19)
C6 0.058(3) 0.0342(19) 0.046(3) 0.0015(17) 0.015(2) 0.0100(18)
O7 0.087(3) 0.0433(17) 0.0480(19) -0.0059(14) 0.0186(17) 0.0085(16)
C8 0.113(5) 0.067(3) 0.053(3) 0.000(3) 0.028(3) 0.030(3)
C9 0.047(3) 0.088(4) 0.076(4) 0.019(3) -0.003(2) -0.022(3)
C10 0.147(8) 0.196(10) 0.066(4) -0.013(5) -0.002(5) -0.121(8)
C11 0.068(4) 0.115(5) 0.071(4) -0.023(4) 0.010(3) -0.030(4)
C12 0.057(3) 0.058(3) 0.042(3) 0.005(2) 0.002(2) -0.008(2)
C13 0.051(2) 0.0267(17) 0.052(3) 0.0038(17) 0.006(2) -0.0028(16)
O14 0.070(2) 0.0450(17) 0.068(2) -0.0070(16) 0.0124(18) -0.0161(16)
O17 0.060(2) 0.0537(18) 0.061(2) -0.0092(15) 0.0265(17) -0.0240(15)
N18 0.0416(19) 0.0344(16) 0.047(2) 0.0003(14) 0.0060(15) -0.0070(13)
C19 0.042(2) 0.0387(19) 0.051(3) -0.0012(19) 0.0014(18) -0.0043(17)
C20 0.050(2) 0.0349(19) 0.046(2) -0.0038(16) 0.0052(19) 0.0017(17)
N21 0.0446(19) 0.0375(17) 0.043(2) 0.0011(14) 0.0125(15) 0.0014(14)
C22 0.058(3) 0.052(2) 0.060(3) 0.005(2) 0.029(2) 0.007(2)
C23 0.060(3) 0.073(3) 0.064(3) 0.003(3) 0.030(3) 0.015(3)
C24 0.070(3) 0.060(3) 0.062(3) -0.009(2) 0.015(3) 0.022(3)
C25 0.074(3) 0.041(2) 0.062(3) -0.009(2) 0.008(3) 0.011(2)
C26 0.066(3) 0.036(2) 0.081(4) 0.000(2) 0.007(3) -0.009(2)
C27 0.076(4) 0.045(3) 0.108(5) 0.013(3) 0.017(3) -0.024(3)
C28 0.066(3) 0.059(3) 0.087(4) 0.012(3) 0.024(3) -0.020(3)
C29 0.052(3) 0.047(2) 0.065(3) 0.004(2) 0.019(2) -0.0098(19)
Br30 0.0441(2) 0.0491(2) 0.0503(3) 0.00268(18) 0.00443(18) -0.00060(16)
Cl31 0.0609(8) 0.0902(10) 0.0989(12) -0.0026(9) 0.0114(8) 0.0216(8)
O33 0.127(6) 0.117(5) 0.279(11) 0.049(6) 0.035(6) 0.065(5)
O34 0.275(13) 0.185(10) 0.73(3) 0.168(15) 0.37(2) 0.050(9)
O35 0.088(4) 0.123(5) 0.234(8) 0.070(5) 0.022(5) 0.033(4)
O36 0.46(3) 0.50(3) 0.309(18) -0.30(2) -0.263(19) 0.23(2)
C1 0.062(3) 0.071(3) 0.073(4) 0.005(3) 0.024(3) -0.032(3)
C4 0.133(7) 0.195(10) 0.057(4) -0.038(6) 0.014(4) 0.051(7)
C5 0.329(19) 0.46(3) 0.124(9) -0.130(13) 0.135(11) -0.33(2)

loop_
_atom_type_symbol
_atom_type_scat_dispersion_real
_atom_type_scat_dispersion_imag
_atom_type_scat_Cromer_Mann_a1
_atom_type_scat_Cromer_Mann_b1
_atom_type_scat_Cromer_Mann_a2
_atom_type_scat_Cromer_Mann_b2
_atom_type_scat_Cromer_Mann_a3
_atom_type_scat_Cromer_Mann_b3
_atom_type_scat_Cromer_Mann_a4
_atom_type_scat_Cromer_Mann_b4
_atom_type_scat_Cromer_Mann_c
_atom_type_scat_source
C 0.0033 0.0016 2.3100 20.8439 1.0200 10.2075 1.5886 0.5687 0.8650 51.6512 0.2156 'International Tables Vol C 4.2.6.8 and 6.1.1.4'
H 0.0000 0.0000 0.4930 10.5109 0.3229 26.1257 0.1402 3.1424 0.0408 57.7998 0.0030 'International Tables Vol C 4.2.6.8 and 6.1.1.4'
N 0.0061 0.0033 12.2126 0.0057 3.1322 9.8933 2.0125 28.9975 1.1663 0.5826 -11.5290 'International Tables Vol C 4.2.6.8 and 6.1.1.4'
O 0.0106 0.0060 3.0485 13.2771 2.2868 5.7011 1.5463 0.3239 0.8670 32.9089 0.2508 'International Tables Vol C 4.2.6.8 and 6.1.1.4'
Cl 0.1484 0.1585 11.4604 0.0104 7.1964 1.1662 6.2556 18.5194 1.6455 47.7784 -9.5574 'International Tables Vol C 4.2.6.8 and 6.1.1.4'
Br -0.2901 2.4595 17.1789 2.1723 5.2358 16.5796 5.6377 0.2609 3.9851 41.4328 2.9557 'International Tables Vol C 4.2.6.8 and 6.1.1.4'
Rh -1.1178 0.9187 19.2957 0.7515 14.3501 8.2176 4.7343 25.8749 1.2892 98.6062 5.3280 'International Tables Vol C 4.2.6.8 and 6.1.1.4'

loop_
_geom_angle_atom_site_label_1
_geom_angle_atom_site_label_2
_geom_angle_atom_site_label_3
_geom_angle
_geom_angle_publ_flag
C2 Rh1 C3 38.94(16) yes
C2 Rh1 C30 64.63(17) yes
C3 Rh1 C30 38.38(16) yes
C2 Rh1 C31 64.54(16) yes
C3 Rh1 C31 64.84(17) yes
C30 Rh1 C31 38.94(19) yes
C2 Rh1 C6 37.83(15) yes
C3 Rh1 C6 63.30(16) yes
C30 Rh1 C6 62.93(19) yes
C31 Rh1 C6 37.27(18) yes
C2 Rh1 N18 163.67(15) yes
C3 Rh1 N18 127.28(15) yes
C30 Rh1 N18 99.04(16) yes
C31 Rh1 N18 103.21(15) yes
C6 Rh1 N18 136.25(15) yes
C2 Rh1 N21 110.21(14) yes
C3 Rh1 N21 100.14(15) yes
C30 Rh1 N21 123.50(17) yes
C31 Rh1 N21 162.40(17) yes
C6 Rh1 N21 145.62(15) yes
C2 Rh1 Br30 109.35(12) yes
C3 Rh1 Br30 148.12(11) yes
C30 Rh1 Br30 148.69(14) yes
C31 Rh1 Br30 109.84(14) yes
C6 Rh1 Br30 93.03(12) yes
N18 Rh1 N21 78.06(13) yes
N18 Rh1 Br30 84.51(10) yes
N21 Rh1 Br30 87.75(10) yes
Rh1 C2 C3 70.6(2) yes
Rh1 C2 C6 75.0(2) yes
C3 C2 C6 107.7(4) yes
Rh1 C2 C13 130.4(3) yes
C3 C2 C13 126.5(4) yes
C6 C2 C13 124.5(4) yes
C2 C3 Rh1 70.5(2) yes
C2 C3 C30 107.4(4) yes
Rh1 C3 C30 70.3(2) yes
C2 C3 C12 130.4(4) yes
Rh1 C3 C12 127.0(3) yes
C30 C3 C12 122.1(4) yes
C3 C30 Rh1 71.3(2) yes
C3 C30 C31 108.6(4) yes
Rh1 C30 C31 70.8(3) yes
C3 C30 C9 123.4(5) yes
Rh1 C30 C9 124.8(4) yes
C31 C30 C9 128.0(4) yes
C30 C31 Rh1 70.2(2) yes
C30 C31 C6 107.9(4) yes
Rh1 C31 C6 75.5(2) yes
C30 C31 H311 126.6 no
Rh1 C31 H311 123.1 no
C6 C31 H311 125.4 no
Rh1 C6 C2 67.2(2) yes
Rh1 C6 C31 67.2(2) yes
C2 C6 C31 107.7(4) yes
Rh1 C6 O7 127.3(3) yes
C2 C6 O7 123.1(4) yes
C31 C6 O7 129.0(4) yes
C6 O7 C8 117.1(5) yes
O7 C8 C4 107.2(6) yes
O7 C8 H81 109.7 no
C4 C8 H81 109.7 no
O7 C8 H82 108.6 no
C4 C8 H82 112.0 no
H81 C8 H82 109.7 no
C30 C9 C10 109.3(5) yes
C30 C9 H91 109.2 no
C10 C9 H91 110.8 no
C30 C9 H92 108.5 no
C10 C9 H92 108.9 no
H91 C9 H92 110.1 no
C9 C10 C11 116.2(8) yes
C9 C10 H101 107.5 no
C11 C10 H101 109.0 no
C9 C10 H102 106.6 no
C11 C10 H102 106.9 no
H101 C10 H102 110.6 no
C10 C11 C12 117.4(6) yes
C10 C11 H111 104.6 no
C12 C11 H111 105.3 no
C10 C11 H112 110.6 no
C12 C11 H112 109.9 no
H111 C11 H112 108.4 no
C11 C12 C3 112.4(4) yes
C11 C12 H121 110.5 no
C3 C12 H121 108.0 no
C11 C12 H122 109.6 no
C3 C12 H122 107.0 no
H121 C12 H122 109.2 no
C2 C13 O14 124.9(4) yes
C2 C13 O17 109.9(4) yes
O14 C13 O17 125.2(4) yes
C13 O17 C1 118.0(4) yes
Rh1 N18 C19 116.2(3) yes
Rh1 N18 C29 123.5(3) yes
C19 N18 C29 119.6(4) yes
N18 C19 C20 114.8(4) yes
N18 C19 C26 120.5(4) yes
C20 C19 C26 124.7(4) yes
C19 C20 N21 114.9(4) yes
C19 C20 C25 124.5(4) yes
N21 C20 C25 120.6(4) yes
C20 N21 Rh1 115.4(3) yes
C20 N21 C22 118.6(4) yes
Rh1 N21 C22 125.9(3) yes
N21 C22 C23 122.4(5) yes
N21 C22 H221 118.2 no
C23 C22 H221 119.4 no
C22 C23 C24 119.1(5) yes
C22 C23 H231 120.2 no
C24 C23 H231 120.7 no
C23 C24 C25 119.2(5) yes
C23 C24 H241 120.6 no
C25 C24 H241 120.2 no
C20 C25 C24 120.0(5) yes
C20 C25 H251 120.4 no
C24 C25 H251 119.7 no
C19 C26 C27 119.1(5) yes
C19 C26 H261 120.7 no
C27 C26 H261 120.2 no
C26 C27 C28 119.4(5) yes
C26 C27 H271 119.8 no
C28 C27 H271 120.9 no
C27 C28 C29 119.8(5) yes
C27 C28 H281 119.8 no
C29 C28 H281 120.3 no
C28 C29 N18 121.6(5) yes
C28 C29 H291 119.6 no
N18 C29 H291 118.7 no
O33 Cl31 O34 110.4(7) yes
O33 Cl31 O35 111.8(5) yes
O34 Cl31 O35 109.8(9) yes
O33 Cl31 O36 110.8(10) yes
O34 Cl31 O36 111.3(14) yes
O35 Cl31 O36 102.4(10) yes
O17 C1 C5 107.3(5) yes
O17 C1 H11 107.5 no
C5 C1 H11 109.0 no
O17 C1 H21 111.1 no
C5 C1 H21 112.1 no
H11 C1 H21 109.7 no
C8 C4 H41 110.0 no
C8 C4 H42 110.4 no
H41 C4 H42 109.2 no
C8 C4 H43 110.1 no
H41 C4 H43 108.3 no
H42 C4 H43 108.8 no
C1 C5 H51 109.8 no
C1 C5 H52 103.3 no
H51 C5 H52 111.6 no
C1 C5 H53 108.3 no
H51 C5 H53 111.7 no
H52 C5 H53 111.7 no

loop_
_geom_bond_atom_site_label_1
_geom_bond_atom_site_label_2
_geom_bond_distance
_geom_bond_publ_flag
Rh1 C2 2.164(4) yes
Rh1 C3 2.165(4) yes
Rh1 C30 2.151(4) yes
Rh1 C31 2.159(4) yes
Rh1 C6 2.268(4) yes
Rh1 N18 2.060(3) yes
Rh1 N21 2.081(3) yes
Rh1 Br30 2.5338(6) yes
C2 C3 1.443(6) yes
C2 C6 1.440(6) yes
C2 C13 1.488(6) yes
C3 C30 1.419(6) yes
C3 C12 1.500(6) yes
C30 C31 1.437(7) yes
C30 C9 1.488(7) yes
C31 C6 1.419(7) yes
C31 H311 0.960 no
C6 O7 1.302(6) yes
O7 C8 1.461(6) yes
C8 C4 1.472(11) yes
C8 H81 0.976 no
C8 H82 0.969 no
C9 C10 1.524(11) yes
C9 H91 0.948 no
C9 H92 0.969 no
C10 C11 1.424(10) yes
C10 H101 0.981 no
C10 H102 0.974 no
C11 C12 1.502(7) yes
C11 H111 0.982 no
C11 H112 0.984 no
C12 H121 0.958 no
C12 H122 0.974 no
C13 O14 1.193(5) yes
C13 O17 1.324(6) yes
O17 C1 1.456(5) yes
N18 C19 1.354(6) yes
N18 C29 1.336(6) yes
C19 C20 1.464(6) yes
C19 C26 1.383(6) yes
C20 N21 1.358(5) yes
C20 C25 1.389(6) yes
N21 C22 1.332(6) yes
C22 C23 1.384(7) yes
C22 H221 0.926 no
C23 C24 1.365(8) yes
C23 H231 0.926 no
C24 C25 1.364(8) yes
C24 H241 0.923 no
C25 H251 0.926 no
C26 C27 1.390(8) yes
C26 H261 0.919 no
C27 C28 1.352(8) yes
C27 H271 0.932 no
C28 C29 1.373(7) yes
C28 H281 0.932 no
C29 H291 0.931 no
Cl31 O33 1.373(7) yes
Cl31 O34 1.260(10) yes
Cl31 O35 1.373(6) yes
Cl31 O36 1.279(12) yes
C1 C5 1.343(12) yes
C1 H11 0.982 no
C1 H21 0.982 no
C4 H41 0.965 no
C4 H42 0.960 no
C4 H43 0.963 no
C5 H51 1.052 no
C5 H52 1.064 no
C5 H53 1.066 no
